data_4515711
loop_
_publ_author_name
'Tan, Guangying'
'You, Qiulin'
'You, Jingsong'

_publ_section_title
;
 Iridium-Catalyzed Oxidative Heteroarylation of Arenes and Alkenes:
 Overcoming the Restriction to Specific Substrates
;
_journal_issue 9
_journal_name_full 'ACS Catalysis'
_journal_page_first 8709
_journal_paper_doi 10.1021/acscatal.8b02639
_journal_volume 8
_journal_year 2018
_chemical_formula_moiety '2(C16 H19 N O S)'
_chemical_formula_sum 'C32 H38 N2 O2 S2'
_chemical_formula_weight 546.76
_space_group_crystal_system monoclinic
_space_group_IT_number 14
_space_group_name_Hall '-P 2yn'
_space_group_name_H-M_alt 'P 1 21/n 1'
_atom_sites_solution_hydrogens geom
_atom_sites_solution_primary direct
_audit_creation_date 2018-06-06
_audit_creation_method
;
Olex2 1.2
(compiled 2018.04.03 svn.r3497 for OlexSys, GUI svn.r5486)
;
_cell_angle_alpha 90
_cell_angle_beta 103.091(3)
_cell_angle_gamma 90
_cell_formula_units_Z 4
_cell_length_a 12.5365(3)
_cell_length_b 14.4554(4)
_cell_length_c 17.4788(4)
_cell_measurement_reflns_used 4874
_cell_measurement_temperature 294.05(10)
_cell_measurement_theta_max 72.3930
_cell_measurement_theta_min 3.9940
_cell_volume 3085.19(14)
_computing_cell_refinement
;
CrysAlisPro, Agilent Technologies,
Version 1.171.37.35 (release 13-08-2014 CrysAlis171 .NET)
(compiled Aug 13 2014,18:06:01)
;
_computing_data_collection
;
CrysAlisPro, Agilent Technologies,
Version 1.171.37.35 (release 13-08-2014 CrysAlis171 .NET)
(compiled Aug 13 2014,18:06:01)
;
_computing_data_reduction
;
CrysAlisPro, Agilent Technologies,
Version 1.171.37.35 (release 13-08-2014 CrysAlis171 .NET)
(compiled Aug 13 2014,18:06:01)
;
_computing_molecular_graphics 'Olex2 (Dolomanov et al., 2009)'
_computing_publication_material 'Olex2 (Dolomanov et al., 2009)'
_computing_structure_refinement 'ShelXL (Sheldrick, 2015)'
_computing_structure_solution 'ShelXT (Sheldrick, 2015)'
_diffrn_ambient_environment air
_diffrn_ambient_temperature 294.05(10)
_diffrn_detector 'CCD plate'
_diffrn_detector_area_resol_mean 15.9595
_diffrn_detector_type EosS2
_diffrn_measured_fraction_theta_full 0.998
_diffrn_measured_fraction_theta_max 0.998
_diffrn_measurement_details
;
#__ type_ start__ end____ width___ exp.time_
  1 omega   23.00   90.00   1.0000    6.6200
omega____ theta____ kappa____ phi______ frames
    -       36.2921 -125.0000   30.0000 67

#__ type_ start__ end____ width___ exp.time_
  2 omega  -31.00   63.00   1.0000    6.6200
omega____ theta____ kappa____ phi______ frames
    -       36.2921  -77.0000  -30.0000 94

#__ type_ start__ end____ width___ exp.time_
  3 omega   20.00  104.00   1.0000    6.6200
omega____ theta____ kappa____ phi______ frames
    -       36.2921   57.0000   60.0000 84

#__ type_ start__ end____ width___ exp.time_
  4 omega   20.00  104.00   1.0000    6.6200
omega____ theta____ kappa____ phi______ frames
    -       36.2921   57.0000    0.0000 84

#__ type_ start__ end____ width___ exp.time_
  5 omega  -31.00   63.00   1.0000    6.6200
omega____ theta____ kappa____ phi______ frames
    -       36.2921  -77.0000 -150.0000 94

#__ type_ start__ end____ width___ exp.time_
  6 omega   10.00  104.00   1.0000    6.6200
omega____ theta____ kappa____ phi______ frames
    -       36.2921   77.0000  120.0000 94

#__ type_ start__ end____ width___ exp.time_
  7 omega  -35.00   66.00   1.0000    6.6200
omega____ theta____ kappa____ phi______ frames
    -       36.2921  -19.0000 -150.0000 101

#__ type_ start__ end____ width___ exp.time_
  8 omega   38.00   91.00   1.0000   26.4750
omega____ theta____ kappa____ phi______ frames
    -      108.0000  -30.0000    0.0000 53

#__ type_ start__ end____ width___ exp.time_
  9 omega   38.00   91.00   1.0000   26.4750
omega____ theta____ kappa____ phi______ frames
    -      108.0000  -30.0000   90.0000 53

#__ type_ start__ end____ width___ exp.time_
 10 omega   87.00  178.00   1.0000   26.4750
omega____ theta____ kappa____ phi______ frames
    -      108.0000   30.0000 -150.0000 91

#__ type_ start__ end____ width___ exp.time_
 11 omega   38.00   91.00   1.0000   26.4750
omega____ theta____ kappa____ phi______ frames
    -      108.0000  -30.0000  150.0000 53

#__ type_ start__ end____ width___ exp.time_
 12 omega   38.00   91.00   1.0000   26.4750
omega____ theta____ kappa____ phi______ frames
    -      108.0000  -30.0000  -30.0000 53

#__ type_ start__ end____ width___ exp.time_
 13 omega   38.00  116.00   1.0000   26.4750
omega____ theta____ kappa____ phi______ frames
    -      108.0000 -111.0000  120.0000 78

#__ type_ start__ end____ width___ exp.time_
 14 omega   91.00  173.00   1.0000   26.4750
omega____ theta____ kappa____ phi______ frames
    -      108.0000   45.0000   60.0000 82

#__ type_ start__ end____ width___ exp.time_
 15 omega   72.00  107.00   1.0000   26.4750
omega____ theta____ kappa____ phi______ frames
    -      108.0000  -94.0000 -150.0000 35

#__ type_ start__ end____ width___ exp.time_
 16 omega   41.00   90.00   1.0000   26.4750
omega____ theta____ kappa____ phi______ frames
    -      108.0000  -45.0000 -150.0000 49

#__ type_ start__ end____ width___ exp.time_
 17 omega   42.00   68.00   1.0000   26.4750
omega____ theta____ kappa____ phi______ frames
    -      108.0000  -30.0000  -90.0000 26

#__ type_ start__ end____ width___ exp.time_
 18 omega   49.00  126.00   1.0000   26.4750
omega____ theta____ kappa____ phi______ frames
    -      108.0000  -61.0000  -90.0000 77
;
_diffrn_measurement_device 'four-circle diffractometer'
_diffrn_measurement_device_type 'New Gemini, Dual, Cu at zero, EosS2'
_diffrn_measurement_method '\w scans'
_diffrn_orient_matrix_UB_11 0.0084163000
_diffrn_orient_matrix_UB_12 0.1051749000
_diffrn_orient_matrix_UB_13 -0.0115069000
_diffrn_orient_matrix_UB_21 0.0972311000
_diffrn_orient_matrix_UB_22 -0.0152769000
_diffrn_orient_matrix_UB_23 -0.0389244000
_diffrn_orient_matrix_UB_31 -0.0800070000
_diffrn_orient_matrix_UB_32 -0.0076460000
_diffrn_orient_matrix_UB_33 -0.0808753000
_diffrn_radiation_monochromator graphite
_diffrn_radiation_probe x-ray
_diffrn_radiation_type CuK\a
_diffrn_radiation_wavelength 1.54184
_diffrn_reflns_av_R_equivalents 0.0283
_diffrn_reflns_av_unetI/netI 0.0257
_diffrn_reflns_Laue_measured_fraction_full 0.998
_diffrn_reflns_Laue_measured_fraction_max 0.998
_diffrn_reflns_limit_h_max 13
_diffrn_reflns_limit_h_min -14
_diffrn_reflns_limit_k_max 17
_diffrn_reflns_limit_k_min -16
_diffrn_reflns_limit_l_max 18
_diffrn_reflns_limit_l_min -20
_diffrn_reflns_number 16182
_diffrn_reflns_point_group_measured_fraction_full 0.998
_diffrn_reflns_point_group_measured_fraction_max 0.998
_diffrn_reflns_theta_full 65.077
_diffrn_reflns_theta_max 65.077
_diffrn_reflns_theta_min 4.912
_diffrn_source 'Enhance (Cu) X-ray Source'
_exptl_absorpt_coefficient_mu 1.789
_exptl_absorpt_correction_T_max 1.00000
_exptl_absorpt_correction_T_min 0.63385
_exptl_absorpt_correction_type multi-scan
_exptl_absorpt_process_details
;
CrysAlisPro, Agilent Technologies,
Version 1.171.37.35 (release 13-08-2014 CrysAlis171 .NET)
(compiled Aug 13 2014,18:06:01)
Empirical absorption correction using spherical harmonics,
 implemented in SCALE3 ABSPACK scaling algorithm.
;
_exptl_crystal_colour 'clear light colourless'
_exptl_crystal_colour_lustre clear
_exptl_crystal_colour_modifier light
_exptl_crystal_colour_primary colourless
_exptl_crystal_density_diffrn 1.177
_exptl_crystal_description needle
_exptl_crystal_F_000 1168
_exptl_crystal_size_max 0.75
_exptl_crystal_size_mid 0.1
_exptl_crystal_size_min 0.1
_refine_diff_density_max 1.271
_refine_diff_density_min -0.453
_refine_diff_density_rms 0.101
_refine_ls_extinction_method none
_refine_ls_goodness_of_fit_ref 1.438
_refine_ls_hydrogen_treatment constr
_refine_ls_matrix_type full
_refine_ls_number_parameters 351
_refine_ls_number_reflns 5242
_refine_ls_number_restraints 21
_refine_ls_restrained_S_all 1.445
_refine_ls_R_factor_all 0.1174
_refine_ls_R_factor_gt 0.1030
_refine_ls_shift/su_max 0.000
_refine_ls_shift/su_mean 0.000
_refine_ls_structure_factor_coef Fsqd
_refine_ls_weighting_details 'w=1/[\s^2^(Fo^2^)+(0.2000P)^2^] where P=(Fo^2^+2Fc^2^)/3'
_refine_ls_weighting_scheme calc
_refine_ls_wR_factor_gt 0.3134
_refine_ls_wR_factor_ref 0.3425
_reflns_Friedel_coverage 0.000
_reflns_number_gt 4139
_reflns_number_total 5242
_reflns_threshold_expression 'I > 2\s(I)'
_cod_data_source_file cs8b02639_si_002.cif
_cod_data_source_block tgy-1207
_cod_original_cell_volume 3085.18(14)
_cod_database_code 4515711
_shelx_shelxl_version_number 2014/7
_shelx_space_group_comment
;
The symmetry employed for this shelxl refinement is uniquely defined
by the following loop, which should always be used as a source of
symmetry information in preference to the above space-group names.
They are only intended as comments.
;
_reflns_odcompleteness_completeness 99.88
_reflns_odcompleteness_iscentric 1
_reflns_odcompleteness_theta 66.97
_olex2_refinement_description
;
1. Fixed Uiso
 At 1.2 times of:
  All C(H) groups, All N(H) groups
 At 1.5 times of:
  All C(H,H,H) groups
2. Rigid bond restraints
 C00H
 with sigma for 1-2 distances of 0.001 and sigma for 1-3 distances of 0.001
 C010, C011
 with sigma for 1-2 distances of 0.001 and sigma for 1-3 distances of 0.001
 C008, C00G
 with sigma for 1-2 distances of 0.001 and sigma for 1-3 distances of 0.001
 C1, C00H
 with sigma for 1-2 distances of 0.001 and sigma for 1-3 distances of 0.001
3. Uiso/Uaniso restraints and constraints
C00H: within 2A with sigma of 0.001 and sigma for terminal atoms of 0.002
C010 \\sim C011: within 2A with sigma of 0.001 and sigma for terminal atoms of
0.002
C008 \\sim C00G: within 2A with sigma of 0.001 and sigma for terminal atoms of
0.002
C1 \\sim C00H: within 2A with sigma of 0.001 and sigma for terminal atoms of
0.02
4.a Aromatic/amide H refined with riding coordinates:
 N005(H005), N006(H006), C008(H008), C009(H009), C00F(H00J), C00Q(H00Q),
 C00R(H00R), C00S(H00S), C00T(H00T), C00X(H00), C00Y(H00Y), C010(H010),
 C011(H011), C1(H1)
4.b Idealised Me refined as rotating group:
 C00N(H00A,H00B,H00C), C00O(H00K,H00L,H00M), C00P(H00N,H00O,H00P), C00U(H00U,
 H00V,H00W), C00V(H00X,H00Z,H), C00W(H00D,H00E,H00F), C00Z(H00G,H00H,H00I),
 C012(H01A,H01B,H01C)
;
_olex2_submission_special_instructions 'No special instructions were received'

loop_
_space_group_symop_operation_xyz
'x, y, z'
'-x+1/2, y+1/2, -z+1/2'
'-x, -y, -z'
'x-1/2, -y-1/2, z-1/2'

loop_
_atom_site_label
_atom_site_type_symbol
_atom_site_fract_x
_atom_site_fract_y
_atom_site_fract_z
_atom_site_U_iso_or_equiv
_atom_site_adp_type
_atom_site_occupancy
_atom_site_site_symmetry_order
_atom_site_calc_flag
_atom_site_refinement_flags_posn
_atom_site_refinement_flags_adp
S001 S 0.44334(11) 0.28202(8) 0.45452(7) 0.0771(5) Uani 1 1 d . .
S002 S 0.19706(10) 0.29955(10) 0.20359(8) 0.0821(5) Uani 1 1 d . .
O003 O 0.4125(2) 0.2733(2) 0.13532(18) 0.0725(8) Uani 1 1 d . .
O004 O 0.6526(3) 0.3541(2) 0.39434(16) 0.0731(9) Uani 1 1 d . .
N005 N 0.2992(2) 0.1746(2) 0.05471(17) 0.0565(8) Uani 1 1 d . .
H005 H 0.2430 0.1719 0.0160 0.068 Uiso 1 1 calc R .
N006 N 0.5263(3) 0.3749(2) 0.28030(19) 0.0612(8) Uani 1 1 d . .
H006 H 0.4843 0.3459 0.2421 0.073 Uiso 1 1 calc R .
C008 C 0.0177(3) 0.3943(3) 0.1146(2) 0.0579(7) Uani 1 1 d . U
H008 H -0.0293 0.4264 0.0746 0.069 Uiso 1 1 calc R .
C009 C 0.5178(3) 0.1644(3) 0.34772(19) 0.0518(8) Uani 1 1 d . .
H009 H 0.5225 0.1026 0.3341 0.062 Uiso 1 1 calc R .
C00A C 0.4403(3) 0.1836(2) 0.39698(19) 0.0514(8) Uani 1 1 d . .
C00B C 0.5887(3) 0.3237(3) 0.33524(19) 0.0514(8) Uani 1 1 d . .
C00C C 0.3337(3) 0.2584(3) 0.0806(2) 0.0542(8) Uani 1 1 d . .
C00D C 0.2711(3) 0.3358(3) 0.0337(2) 0.0570(9) Uani 1 1 d . .
C00E C 0.5817(3) 0.2206(3) 0.3199(2) 0.0524(8) Uani 1 1 d . .
C00F C 0.1830(3) 0.3751(3) 0.0512(2) 0.0584(9) Uani 1 1 d . .
H00J H 0.1488 0.4201 0.0162 0.070 Uiso 1 1 calc R .
C00G C 0.1330(3) 0.3575(3) 0.1173(2) 0.0587(7) Uani 1 1 d . U
C00H C 0.2951(3) 0.1579(3) 0.4601(2) 0.0563(7) Uani 1 1 d . U
C00I C 0.0003(3) 0.3645(3) 0.1945(2) 0.0597(9) Uani 1 1 d . .
C00J C 0.3494(3) 0.0845(3) 0.0868(2) 0.0628(10) Uani 1 1 d . .
C00K C 0.3362(4) 0.2434(3) 0.4896(2) 0.0655(10) Uani 1 1 d . .
C00L C 0.5212(4) 0.4770(3) 0.2778(3) 0.0691(11) Uani 1 1 d . .
C00M C 0.0877(3) 0.3175(3) 0.2431(3) 0.0653(10) Uani 1 1 d . .
C00N C 0.6556(4) 0.1880(4) 0.2686(3) 0.0744(12) Uani 1 1 d . .
H00A H 0.6507 0.1219 0.2634 0.112 Uiso 1 1 calc GR .
H00B H 0.7298 0.2053 0.2920 0.112 Uiso 1 1 calc GR .
H00C H 0.6335 0.2160 0.2177 0.112 Uiso 1 1 calc GR .
C00O C 0.3145(4) 0.3658(4) -0.0360(3) 0.0778(12) Uani 1 1 d . .
H00K H 0.3844 0.3951 -0.0181 0.117 Uiso 1 1 calc GR .
H00L H 0.2642 0.4086 -0.0671 0.117 Uiso 1 1 calc GR .
H00M H 0.3225 0.3127 -0.0672 0.117 Uiso 1 1 calc GR .
C00P C 0.3414(5) 0.0759(4) 0.1719(3) 0.0837(14) Uani 1 1 d . .
H00N H 0.3887 0.1206 0.2032 0.126 Uiso 1 1 calc GR .
H00O H 0.3633 0.0148 0.1907 0.126 Uiso 1 1 calc GR .
H00P H 0.2672 0.0868 0.1757 0.126 Uiso 1 1 calc GR .
C00Q C -0.0931(4) 0.3830(4) 0.2225(3) 0.0859(15) Uani 1 1 d . .
H00Q H -0.1515 0.4147 0.1912 0.103 Uiso 1 1 calc R .
C00R C 0.2066(4) 0.1167(5) 0.4828(3) 0.0928(17) Uani 1 1 d . .
H00R H 0.1784 0.0601 0.4624 0.111 Uiso 1 1 calc R .
C00S C 0.0777(5) 0.2891(4) 0.3202(3) 0.0900(15) Uani 1 1 d . .
H00S H 0.1346 0.2574 0.3532 0.108 Uiso 1 1 calc R .
C00T C -0.0986(5) 0.3544(5) 0.2961(4) 0.1021(19) Uani 1 1 d . .
H00T H -0.1615 0.3665 0.3141 0.122 Uiso 1 1 calc R .
C00U C 0.4686(5) 0.0811(4) 0.0785(4) 0.0953(16) Uani 1 1 d . .
H00U H 0.4703 0.0850 0.0240 0.143 Uiso 1 1 calc GR .
H00V H 0.5015 0.0240 0.0999 0.143 Uiso 1 1 calc GR .
H00W H 0.5084 0.1321 0.1065 0.143 Uiso 1 1 calc GR .
C00V C 0.2840(5) 0.0090(3) 0.0371(3) 0.0943(18) Uani 1 1 d . .
H00X H 0.2091 0.0123 0.0413 0.141 Uiso 1 1 calc GR .
H00Z H 0.3139 -0.0503 0.0553 0.141 Uiso 1 1 calc GR .
H H 0.2876 0.0173 -0.0167 0.141 Uiso 1 1 calc GR .
C00W C 0.6302(5) 0.5181(4) 0.2764(4) 0.0944(16) Uani 1 1 d . .
H00D H 0.6840 0.4964 0.3210 0.142 Uiso 1 1 calc GR .
H00E H 0.6257 0.5843 0.2783 0.142 Uiso 1 1 calc GR .
H00F H 0.6510 0.4999 0.2290 0.142 Uiso 1 1 calc GR .
C00X C -0.0133(6) 0.3084(5) 0.3440(4) 0.0966(17) Uani 1 1 d . .
H00 H -0.0192 0.2904 0.3939 0.116 Uiso 1 1 calc R .
C00Y C 0.2909(6) 0.2904(4) 0.5451(3) 0.101(2) Uani 1 1 d . .
H00Y H 0.3203 0.3461 0.5668 0.121 Uiso 1 1 calc R .
C00Z C 0.4850(5) 0.5113(4) 0.3502(4) 0.1008(17) Uani 1 1 d . .
H00G H 0.4160 0.4835 0.3521 0.151 Uiso 1 1 calc GR .
H00H H 0.4771 0.5773 0.3477 0.151 Uiso 1 1 calc GR .
H00I H 0.5389 0.4946 0.3965 0.151 Uiso 1 1 calc GR .
C010 C 0.2019(6) 0.2516(7) 0.5663(4) 0.135(3) Uani 1 1 d . U
H010 H 0.1673 0.2835 0.6000 0.162 Uiso 1 1 calc R .
C011 C 0.1623(7) 0.1646(7) 0.5380(4) 0.136(3) Uani 1 1 d . U
H011 H 0.1052 0.1380 0.5562 0.163 Uiso 1 1 calc R .
C012 C 0.4332(7) 0.5013(4) 0.2059(4) 0.135(3) Uani 1 1 d . .
H01A H 0.4567 0.4833 0.1595 0.202 Uiso 1 1 calc GR .
H01B H 0.4202 0.5667 0.2049 0.202 Uiso 1 1 calc GR .
H01C H 0.3668 0.4691 0.2078 0.202 Uiso 1 1 calc GR .
C1 C 0.3493(3) 0.1154(3) 0.4006(2) 0.0541(7) Uani 1 1 d . U
H1 H 0.3316 0.0606 0.3727 0.065 Uiso 1 1 calc R .

loop_
_atom_site_aniso_label
_atom_site_aniso_U_11
_atom_site_aniso_U_22
_atom_site_aniso_U_33
_atom_site_aniso_U_23
_atom_site_aniso_U_13
_atom_site_aniso_U_12
S001 0.1079(10) 0.0599(7) 0.0645(7) -0.0039(4) 0.0216(6) -0.0009(5)
S002 0.0820(8) 0.0881(9) 0.0745(8) 0.0051(6) 0.0142(6) 0.0188(6)
O003 0.0684(17) 0.0598(16) 0.0737(18) -0.0167(14) -0.0164(14) 0.0012(13)
O004 0.087(2) 0.0651(18) 0.0543(16) 0.0020(13) -0.0105(14) -0.0113(15)
N005 0.0610(17) 0.0491(17) 0.0505(16) -0.0082(13) -0.0064(13) -0.0019(13)
N006 0.0634(18) 0.0516(18) 0.0567(18) 0.0026(14) -0.0112(14) -0.0073(14)
C008 0.0634(16) 0.0489(15) 0.0620(16) -0.0207(13) 0.0156(13) -0.0139(12)
C009 0.0611(19) 0.0463(18) 0.0447(17) -0.0010(14) 0.0052(15) 0.0069(15)
C00A 0.0604(19) 0.0450(18) 0.0461(18) 0.0021(14) 0.0065(14) 0.0010(15)
C00B 0.0530(18) 0.057(2) 0.0422(17) 0.0040(15) 0.0058(14) -0.0050(15)
C00C 0.0573(19) 0.0529(19) 0.0493(19) -0.0102(16) 0.0051(15) 0.0031(16)
C00D 0.067(2) 0.0485(19) 0.0513(19) -0.0101(15) 0.0050(16) 0.0001(16)
C00E 0.0589(19) 0.055(2) 0.0397(17) 0.0021(14) 0.0035(14) 0.0037(16)
C00F 0.067(2) 0.0461(19) 0.057(2) -0.0028(15) 0.0027(17) 0.0025(16)
C00G 0.0634(16) 0.0490(15) 0.0627(16) -0.0191(13) 0.0119(13) -0.0101(12)
C00H 0.0642(15) 0.0561(16) 0.0513(14) 0.0100(12) 0.0183(12) 0.0128(12)
C00I 0.0554(19) 0.053(2) 0.065(2) -0.0084(17) 0.0017(16) -0.0051(16)
C00J 0.073(2) 0.048(2) 0.058(2) -0.0058(16) -0.0038(17) -0.0002(17)
C00K 0.088(3) 0.056(2) 0.049(2) 0.0074(17) 0.0095(18) 0.021(2)
C00L 0.075(2) 0.049(2) 0.073(3) 0.0041(18) -0.006(2) -0.0041(18)
C00M 0.069(2) 0.056(2) 0.065(2) -0.0060(18) 0.0030(18) -0.0014(18)
C00N 0.086(3) 0.083(3) 0.061(2) 0.001(2) 0.030(2) 0.007(2)
C00O 0.090(3) 0.078(3) 0.068(3) -0.001(2) 0.023(2) 0.004(2)
C00P 0.105(4) 0.075(3) 0.062(3) 0.008(2) -0.001(2) 0.000(3)
C00Q 0.056(2) 0.095(4) 0.102(4) -0.022(3) 0.007(2) -0.005(2)
C00R 0.068(3) 0.128(5) 0.078(3) 0.029(3) 0.008(2) -0.003(3)
C00S 0.105(4) 0.084(3) 0.073(3) 0.009(3) 0.003(3) 0.002(3)
C00T 0.093(4) 0.108(4) 0.118(5) -0.031(4) 0.051(3) -0.032(3)
C00U 0.094(4) 0.075(3) 0.117(4) -0.006(3) 0.024(3) 0.027(3)
C00V 0.136(5) 0.050(2) 0.076(3) -0.008(2) -0.021(3) -0.006(3)
C00W 0.107(4) 0.068(3) 0.112(4) 0.010(3) 0.034(3) -0.016(3)
C00X 0.121(5) 0.093(4) 0.084(4) -0.007(3) 0.041(3) -0.026(4)
C00Y 0.157(6) 0.084(4) 0.063(3) 0.000(2) 0.025(3) 0.047(4)
C00Z 0.100(4) 0.075(3) 0.130(5) -0.006(3) 0.032(3) 0.012(3)
C010 0.134(4) 0.202(7) 0.087(3) 0.049(4) 0.062(3) 0.085(5)
C011 0.133(4) 0.203(7) 0.088(3) 0.050(4) 0.061(3) 0.083(5)
C012 0.165(6) 0.060(3) 0.134(6) 0.014(3) -0.062(5) 0.007(4)
C1 0.0625(15) 0.0534(15) 0.0501(14) 0.0113(12) 0.0206(12) 0.0139(12)

loop_
_atom_type_symbol
_atom_type_description
_atom_type_scat_dispersion_real
_atom_type_scat_dispersion_imag
_atom_type_scat_source
C C 0.0181 0.0091 'International Tables Vol C Tables 4.2.6.8 and 6.1.1.4'
H H 0.0000 0.0000 'International Tables Vol C Tables 4.2.6.8 and 6.1.1.4'
N N 0.0311 0.0180 'International Tables Vol C Tables 4.2.6.8 and 6.1.1.4'
O O 0.0492 0.0322 'International Tables Vol C Tables 4.2.6.8 and 6.1.1.4'
S S 0.3331 0.5567 'International Tables Vol C Tables 4.2.6.8 and 6.1.1.4'

loop_
_geom_angle_atom_site_label_1
_geom_angle_atom_site_label_2
_geom_angle_atom_site_label_3
_geom_angle
C00K S001 C00A 91.38(19)
C00M S002 C00G 91.3(2)
C00C N005 H005 117.0
C00C N005 C00J 125.9(3)
C00J N005 H005 117.0
C00B N006 H006 116.7
C00B N006 C00L 126.6(3)
C00L N006 H006 116.7
C00G C008 H008 129.1
C00I C008 H008 129.1
C00I C008 C00G 101.7(3)
C00A C009 H009 114.9
C00E C009 H009 114.9
C00E C009 C00A 130.1(3)
C009 C00A S001 124.4(3)
C009 C00A C1 120.4(3)
C1 C00A S001 115.2(3)
O004 C00B N006 125.0(4)
O004 C00B C00E 119.9(3)
N006 C00B C00E 115.0(3)
O003 C00C N005 124.5(4)
O003 C00C C00D 121.6(3)
N005 C00C C00D 113.8(3)
C00C C00D C00O 114.6(3)
C00F C00D C00C 123.3(4)
C00F C00D C00O 122.1(4)
C009 C00E C00B 124.1(3)
C009 C00E C00N 122.6(4)
C00N C00E C00B 113.3(3)
C00D C00F H00J 115.3
C00D C00F C00G 129.3(4)
C00G C00F H00J 115.3
C008 C00G S002 116.0(3)
C00F C00G S002 124.7(3)
C00F C00G C008 119.2(4)
C00K C00H C00R 121.7(4)
C00K C00H C1 115.7(3)
C00R C00H C1 122.5(5)
C00M C00I C008 116.0(4)
C00Q C00I C008 125.0(4)
C00Q C00I C00M 119.0(5)
N005 C00J C00P 108.8(4)
N005 C00J C00U 109.2(4)
N005 C00J C00V 106.5(3)
C00P C00J C00U 111.8(4)
C00V C00J C00P 110.8(4)
C00V C00J C00U 109.6(4)
C00H C00K S001 114.6(3)
C00H C00K C00Y 120.7(5)
C00Y C00K S001 124.6(5)
N006 C00L C00W 111.3(4)
N006 C00L C00Z 108.7(4)
N006 C00L C012 105.9(4)
C00W C00L C00Z 109.3(4)
C00W C00L C012 113.0(5)
C012 C00L C00Z 108.4(5)
C00I C00M S002 115.0(3)
C00I C00M C00S 118.9(4)
C00S C00M S002 126.1(4)
C00E C00N H00A 109.5
C00E C00N H00B 109.5
C00E C00N H00C 109.5
H00A C00N H00B 109.5
H00A C00N H00C 109.5
H00B C00N H00C 109.5
C00D C00O H00K 109.5
C00D C00O H00L 109.5
C00D C00O H00M 109.5
H00K C00O H00L 109.5
H00K C00O H00M 109.5
H00L C00O H00M 109.5
C00J C00P H00N 109.5
C00J C00P H00O 109.5
C00J C00P H00P 109.5
H00N C00P H00O 109.5
H00N C00P H00P 109.5
H00O C00P H00P 109.5
C00I C00Q H00Q 120.1
C00T C00Q C00I 119.8(5)
C00T C00Q H00Q 120.1
C00H C00R H00R 121.6
C00H C00R C011 116.7(7)
C011 C00R H00R 121.6
C00M C00S H00S 120.2
C00X C00S C00M 119.7(5)
C00X C00S H00S 120.2
C00Q C00T H00T 119.3
C00Q C00T C00X 121.5(5)
C00X C00T H00T 119.3
C00J C00U H00U 109.5
C00J C00U H00V 109.5
C00J C00U H00W 109.5
H00U C00U H00V 109.5
H00U C00U H00W 109.5
H00V C00U H00W 109.5
C00J C00V H00X 109.5
C00J C00V H00Z 109.5
C00J C00V H 109.5
H00X C00V H00Z 109.5
H00X C00V H 109.5
H00Z C00V H 109.5
C00L C00W H00D 109.5
C00L C00W H00E 109.5
C00L C00W H00F 109.5
H00D C00W H00E 109.5
H00D C00W H00F 109.5
H00E C00W H00F 109.5
C00S C00X C00T 121.1(6)
C00S C00X H00 119.5
C00T C00X H00 119.5
C00K C00Y H00Y 121.0
C010 C00Y C00K 118.0(7)
C010 C00Y H00Y 121.0
C00L C00Z H00G 109.5
C00L C00Z H00H 109.5
C00L C00Z H00I 109.5
H00G C00Z H00H 109.5
H00G C00Z H00I 109.5
H00H C00Z H00I 109.5
C00Y C010 H010 119.5
C00Y C010 C011 121.1(6)
C011 C010 H010 119.5
C00R C011 H011 119.2
C010 C011 C00R 121.6(8)
C010 C011 H011 119.2
C00L C012 H01A 109.5
C00L C012 H01B 109.5
C00L C012 H01C 109.5
H01A C012 H01B 109.5
H01A C012 H01C 109.5
H01B C012 H01C 109.5
C00A C1 H1 128.5
C00H C1 C00A 103.0(3)
C00H C1 H1 128.5

loop_
_geom_bond_atom_site_label_1
_geom_bond_atom_site_label_2
_geom_bond_distance
S001 C00A 1.738(4)
S001 C00K 1.693(5)
S002 C00G 1.753(4)
S002 C00M 1.689(5)
O003 C00C 1.228(4)
O004 C00B 1.235(4)
N005 H005 0.8600
N005 C00C 1.331(5)
N005 C00J 1.500(5)
N006 H006 0.8600
N006 C00B 1.320(5)
N006 C00L 1.477(5)
C008 H008 0.9300
C008 C00G 1.530(5)
C008 C00I 1.524(6)
C009 H009 0.9300
C009 C00A 1.464(5)
C009 C00E 1.310(5)
C00A C1 1.519(5)
C00B C00E 1.513(5)
C00C C00D 1.499(5)
C00D C00F 1.337(5)
C00D C00O 1.506(6)
C00E C00N 1.504(5)
C00F H00J 0.9300
C00F C00G 1.456(5)
C00H C00K 1.392(6)
C00H C00R 1.394(6)
C00H C1 1.497(5)
C00I C00M 1.400(6)
C00I C00Q 1.394(6)
C00J C00P 1.518(6)
C00J C00U 1.533(7)
C00J C00V 1.515(6)
C00K C00Y 1.405(7)
C00L C00W 1.496(7)
C00L C00Z 1.521(7)
C00L C012 1.513(7)
C00M C00S 1.442(7)
C00N H00A 0.9600
C00N H00B 0.9600
C00N H00C 0.9600
C00O H00K 0.9600
C00O H00L 0.9600
C00O H00M 0.9600
C00P H00N 0.9600
C00P H00O 0.9600
C00P H00P 0.9600
C00Q H00Q 0.9300
C00Q C00T 1.368(8)
C00R H00R 0.9300
C00R C011 1.400(9)
C00S H00S 0.9300
C00S C00X 1.329(9)
C00T H00T 0.9300
C00T C00X 1.372(9)
C00U H00U 0.9600
C00U H00V 0.9600
C00U H00W 0.9600
C00V H00X 0.9600
C00V H00Z 0.9600
C00V H 0.9600
C00W H00D 0.9600
C00W H00E 0.9600
C00W H00F 0.9600
C00X H00 0.9300
C00Y H00Y 0.9300
C00Y C010 1.374(11)
C00Z H00G 0.9600
C00Z H00H 0.9600
C00Z H00I 0.9600
C010 H010 0.9300
C010 C011 1.400(13)
C011 H011 0.9300
C012 H01A 0.9600
C012 H01B 0.9600
C012 H01C 0.9600
C1 H1 0.9300
